data_1515395
loop_
_publ_author_name
'Fuchs, M. A.'
'Altesleben, C.'
'Staudt, S. C.'
'Walter, O.'
'Zevaco, T. A.'
'Dinjus, E.'

_publ_section_title
;
 New air-stable zinc complexes formed from cyanoacrylate- and
 methylenemalonate-based [N2O2]-ligands and their role as catalysts in
 epoxide--CO2 coupling
;
_journal_issue 6
_journal_name_full 'Catalysis Science &amp; Technology'
_journal_page_first 1658
_journal_paper_doi 10.1039/c4cy00125g
_journal_volume 4
_journal_year 2014
_chemical_formula_sum 'C22 H28 N2 O9 Zn'
_chemical_formula_weight 529.83
_chemical_name_systematic
;
 ?
;
_space_group_crystal_system monoclinic
_space_group_IT_number 14
_space_group_name_Hall '-P 2yn'
_space_group_name_H-M_alt 'P 1 21/n 1'
_symmetry_space_group_name_Hall '-P 2yn'
_symmetry_space_group_name_H-M 'P 1 21/n 1'
_atom_sites_solution_hydrogens mixed
_audit_creation_method SHELXL-2013
_cell_angle_alpha 90
_cell_angle_beta 96.3740(10)
_cell_angle_gamma 90
_cell_formula_units_Z 8
_cell_length_a 15.8662(12)
_cell_length_b 13.3414(11)
_cell_length_c 23.2173(18)
_cell_measurement_temperature 100(2)
_cell_volume 4884.2(7)
_computing_structure_refinement 'SHELXL-2013 (Sheldrick, 2013)'
_diffrn_ambient_temperature 100(2)
_diffrn_measured_fraction_theta_full 0.973
_diffrn_measured_fraction_theta_max 0.877
_diffrn_radiation_type MoK\a
_diffrn_radiation_wavelength 0.71073
_diffrn_reflns_av_R_equivalents 0.0655
_diffrn_reflns_av_unetI/netI 0.0647
_diffrn_reflns_Laue_measured_fraction_full 0.973
_diffrn_reflns_Laue_measured_fraction_max 0.877
_diffrn_reflns_limit_h_max 20
_diffrn_reflns_limit_h_min -20
_diffrn_reflns_limit_k_max 17
_diffrn_reflns_limit_k_min -17
_diffrn_reflns_limit_l_max 30
_diffrn_reflns_limit_l_min -29
_diffrn_reflns_number 48026
_diffrn_reflns_point_group_measured_fraction_full 0.973
_diffrn_reflns_point_group_measured_fraction_max 0.877
_diffrn_reflns_theta_full 25.000
_diffrn_reflns_theta_max 28.621
_diffrn_reflns_theta_min 1.481
_exptl_absorpt_coefficient_mu 1.058
_exptl_crystal_density_diffrn 1.441
_exptl_crystal_F_000 2208
_exptl_crystal_size_max 0.075
_exptl_crystal_size_mid 0.057
_exptl_crystal_size_min 0.028
_refine_diff_density_max 1.143
_refine_diff_density_min -0.695
_refine_diff_density_rms 0.078
_refine_ls_extinction_method none
_refine_ls_goodness_of_fit_ref 1.005
_refine_ls_hydrogen_treatment refU
_refine_ls_matrix_type full
_refine_ls_number_parameters 649
_refine_ls_number_reflns 10975
_refine_ls_number_restraints 0
_refine_ls_restrained_S_all 1.005
_refine_ls_R_factor_all 0.0892
_refine_ls_R_factor_gt 0.0432
_refine_ls_shift/su_max 0.001
_refine_ls_shift/su_mean 0.000
_refine_ls_structure_factor_coef Fsqd
_refine_ls_weighting_details
;
 w=1/[\s^2^(Fo^2^)+(0.0409P)^2^+1.9502P]
 where P=(Fo^2^+2Fc^2^)/3
;
_refine_ls_weighting_scheme calc
_refine_ls_wR_factor_gt 0.0876
_refine_ls_wR_factor_ref 0.1034
_reflns_Friedel_coverage 0.000
_reflns_number_gt 6955
_reflns_number_total 10975
_reflns_threshold_expression 'I > 2\s(I)'
_cod_data_source_file c4cy00125g1.cif
_cod_data_source_block mfit9
_cod_depositor_comments
;
Adding full bibliography for 1515395--1515399.cif.

2019-02-12
Z value and formula fixed to values more according to usual
chemical conventions.                 miguel
;
_cod_original_formula_sum 'C44 H56 N4 O18 Zn2'
_cod_original_formula_weight 1059.66
_cod_original_formula_units_Z 4
_cod_database_code 1515395
_shelx_space_group_comment
;
The symmetry employed for this shelxl refinement is uniquely defined
by the following loop, which should always be used as a source of
symmetry information in preference to the above space-group names.
They are only intended as comments.
;
_shelx_estimated_absorpt_t_min 0.925
_shelx_estimated_absorpt_t_max 0.971
_shelxl_version_number 2013-2

loop_
_space_group_symop_operation_xyz
'x, y, z'
'-x+1/2, y+1/2, -z+1/2'
'-x, -y, -z'
'x-1/2, -y-1/2, z-1/2'

loop_
_atom_site_label
_atom_site_type_symbol
_atom_site_fract_x
_atom_site_fract_y
_atom_site_fract_z
_atom_site_U_iso_or_equiv
_atom_site_adp_type
_atom_site_occupancy
_atom_site_site_symmetry_order
_atom_site_calc_flag
_atom_site_refinement_flags_posn
_atom_site_refinement_flags_adp
Zn1 Zn -0.09489(2) 0.16962(3) 0.23013(2) 0.01803(9) Uani 1 1 d . .
Zn2 Zn 0.26258(2) 0.32423(2) 0.43976(2) 0.01610(9) Uani 1 1 d . .
O1 O 0.01228(13) 0.36919(19) 0.44291(10) 0.0349(6) Uani 1 1 d . .
O2 O -0.02056(15) 0.48764(18) 0.37605(10) 0.0364(6) Uani 1 1 d . .
O3 O -0.03712(13) 0.15294(15) 0.31157(9) 0.0252(5) Uani 1 1 d . .
O4 O 0.02412(13) 0.18831(16) 0.40006(9) 0.0271(5) Uani 1 1 d . .
O5 O -0.31070(13) 0.00095(15) 0.05218(9) 0.0243(5) Uani 1 1 d . .
O6 O -0.26367(12) -0.13886(14) 0.09667(9) 0.0201(5) Uani 1 1 d . .
O7 O -0.12078(12) 0.02166(15) 0.22491(9) 0.0218(5) Uani 1 1 d . .
O8 O -0.17031(12) -0.12628(15) 0.19345(9) 0.0205(5) Uani 1 1 d . .
O9 O 0.00070(13) 0.18104(17) 0.17945(10) 0.0194(5) Uani 1 1 d . .
O10 O 0.16013(12) 0.13825(16) 0.22249(9) 0.0250(5) Uani 1 1 d . .
O11 O 0.18158(13) 0.01401(15) 0.28731(9) 0.0242(5) Uani 1 1 d . .
O12 O 0.20298(12) 0.34414(14) 0.35895(9) 0.0216(5) Uani 1 1 d . .
O13 O 0.14063(12) 0.31391(15) 0.27003(9) 0.0216(5) Uani 1 1 d . .
O14 O 0.50035(12) 0.47811(14) 0.61057(9) 0.0199(5) Uani 1 1 d . .
O15 O 0.45449(12) 0.61987(14) 0.56647(8) 0.0168(4) Uani 1 1 d . .
O16 O 0.30563(12) 0.46497(14) 0.43911(9) 0.0199(5) Uani 1 1 d . .
O17 O 0.36285(12) 0.60976(14) 0.46908(8) 0.0168(4) Uani 1 1 d . .
O18 O 0.16781(14) 0.33116(18) 0.49099(11) 0.0204(5) Uani 1 1 d . .
N1 N -0.12444(15) 0.31138(18) 0.25119(11) 0.0192(6) Uani 1 1 d . .
N2 N -0.19534(14) 0.19123(17) 0.16929(10) 0.0164(5) Uani 1 1 d . .
N3 N 0.28156(14) 0.17915(17) 0.41930(10) 0.0161(5) Uani 1 1 d . .
N4 N 0.36061(14) 0.29391(16) 0.50118(10) 0.0146(5) Uani 1 1 d . .
C1 C -0.17971(18) 0.3576(2) 0.20726(13) 0.0195(7) Uani 1 1 d . .
C2 C -0.1991(2) 0.4595(2) 0.20473(14) 0.0263(7) Uani 1 1 d . .
H2 H -0.1744 0.5029 0.2344 0.038(5) Uiso 1 1 calc R U
C3 C -0.2536(2) 0.4982(2) 0.15981(14) 0.0293(8) Uani 1 1 d . .
H3 H -0.2670 0.5676 0.1590 0.038(5) Uiso 1 1 calc R U
C4 C -0.2887(2) 0.4357(2) 0.11584(14) 0.0271(7) Uani 1 1 d . .
H4 H -0.3254 0.4627 0.0846 0.038(5) Uiso 1 1 calc R U
C5 C -0.27067(18) 0.3345(2) 0.11711(13) 0.0215(7) Uani 1 1 d . .
H5 H -0.2949 0.2924 0.0867 0.038(5) Uiso 1 1 calc R U
C6 C -0.21705(17) 0.2935(2) 0.16286(13) 0.0179(6) Uani 1 1 d . .
C7 C -0.09562(17) 0.3599(2) 0.29857(13) 0.0199(7) Uani 1 1 d . .
H7 H -0.1126 0.4279 0.3011 0.012(5) Uiso 1 1 calc R U
C8 C -0.04204(17) 0.3215(2) 0.34609(13) 0.0222(7) Uani 1 1 d . .
C9 C -0.01938(18) 0.2173(2) 0.35025(14) 0.0226(7) Uani 1 1 d . .
C10 C -0.01412(18) 0.3910(3) 0.39337(15) 0.0275(8) Uani 1 1 d . .
C11 C 0.0074(3) 0.5598(3) 0.42098(17) 0.0488(11) Uani 1 1 d . .
H11A H -0.0294 0.5556 0.4526 0.054(6) Uiso 1 1 calc R U
H11B H 0.0662 0.5444 0.4374 0.054(6) Uiso 1 1 calc R U
C12 C 0.0037(4) 0.6560(4) 0.3977(2) 0.0910(19) Uani 1 1 d . .
H12A H 0.0474 0.6634 0.3713 0.079(6) Uiso 1 1 calc R U
H12B H 0.0136 0.7053 0.4291 0.079(6) Uiso 1 1 calc R U
H12C H -0.0523 0.6673 0.3764 0.079(6) Uiso 1 1 calc R U
C13 C 0.0426(2) 0.0819(3) 0.40602(14) 0.0307(8) Uani 1 1 d . .
H13A H 0.0795 0.0601 0.3767 0.054(6) Uiso 1 1 calc R U
H13B H -0.0105 0.0423 0.4008 0.054(6) Uiso 1 1 calc R U
C14 C 0.0872(2) 0.0677(3) 0.46655(15) 0.0389(9) Uani 1 1 d . .
H14A H 0.1398 0.1068 0.4709 0.079(6) Uiso 1 1 calc R U
H14B H 0.1005 -0.0035 0.4730 0.079(6) Uiso 1 1 calc R U
H14C H 0.0501 0.0905 0.4950 0.079(6) Uiso 1 1 calc R U
C15 C -0.23450(17) 0.1215(2) 0.13676(13) 0.0174(6) Uani 1 1 d . .
H15 H -0.2758 0.1440 0.1068 0.012(5) Uiso 1 1 calc R U
C16 C -0.22247(17) 0.0170(2) 0.14110(12) 0.0160(6) Uani 1 1 d . .
C17 C -0.16766(17) -0.0263(2) 0.18837(13) 0.0185(6) Uani 1 1 d . .
C18 C -0.26942(17) -0.0388(2) 0.09350(13) 0.0179(6) Uani 1 1 d . .
C19 C -0.30399(19) -0.1918(2) 0.04621(13) 0.0223(7) Uani 1 1 d . .
H19A H -0.2745 -0.1768 0.0118 0.026(4) Uiso 1 1 calc R U
H19B H -0.3640 -0.1710 0.0380 0.026(4) Uiso 1 1 calc R U
C20 C -0.2985(2) -0.3017(2) 0.05991(15) 0.0298(8) Uani 1 1 d . .
H20A H -0.2388 -0.3212 0.0683 0.041(4) Uiso 1 1 calc R U
H20B H -0.3246 -0.3401 0.0266 0.041(4) Uiso 1 1 calc R U
H20C H -0.3285 -0.3157 0.0937 0.041(4) Uiso 1 1 calc R U
C21 C -0.11947(18) -0.1688(2) 0.24329(13) 0.0208(6) Uani 1 1 d . .
H21A H -0.1366 -0.1406 0.2797 0.026(4) Uiso 1 1 calc R U
H21B H -0.0586 -0.1542 0.2416 0.026(4) Uiso 1 1 calc R U
C22 C -0.1352(2) -0.2803(2) 0.24062(14) 0.0268(7) Uani 1 1 d . .
H22A H -0.1957 -0.2934 0.2420 0.041(4) Uiso 1 1 calc R U
H22B H -0.1023 -0.3128 0.2736 0.041(4) Uiso 1 1 calc R U
H22C H -0.1178 -0.3070 0.2044 0.041(4) Uiso 1 1 calc R U
C23 C 0.33034(17) 0.1283(2) 0.46514(13) 0.0161(6) Uani 1 1 d . .
C24 C 0.33718(19) 0.0251(2) 0.47016(13) 0.0220(7) Uani 1 1 d . .
H24 H 0.3087 -0.0166 0.4410 0.026(4) Uiso 1 1 calc R U
C25 C 0.38505(19) -0.0180(2) 0.51714(14) 0.0263(7) Uani 1 1 d . .
H25 H 0.3905 -0.0888 0.5196 0.026(4) Uiso 1 1 calc R U
C26 C 0.42507(18) 0.0420(2) 0.56054(14) 0.0221(7) Uani 1 1 d . .
H26 H 0.4574 0.0122 0.5930 0.026(4) Uiso 1 1 calc R U
C27 C 0.41816(17) 0.1448(2) 0.55678(13) 0.0186(6) Uani 1 1 d . .
H27 H 0.4452 0.1855 0.5870 0.026(4) Uiso 1 1 calc R U
C28 C 0.37210(16) 0.1894(2) 0.50927(12) 0.0150(6) Uani 1 1 d . .
C29 C 0.25449(17) 0.1348(2) 0.37064(13) 0.0179(6) Uani 1 1 d . .
H29 H 0.2681 0.0657 0.3679 0.016(5) Uiso 1 1 calc R U
C30 C 0.20720(17) 0.1776(2) 0.32151(12) 0.0175(6) Uani 1 1 d . .
C31 C 0.18512(17) 0.2823(2) 0.31932(13) 0.0195(7) Uani 1 1 d . .
C32 C 0.18117(17) 0.1123(2) 0.27232(14) 0.0202(7) Uani 1 1 d . .
C33 C 0.1461(2) -0.0535(2) 0.24181(15) 0.0292(8) Uani 1 1 d . .
H33A H 0.1797 -0.0506 0.2084 0.023(4) Uiso 1 1 calc R U
H33B H 0.0868 -0.0346 0.2284 0.023(4) Uiso 1 1 calc R U
C34 C 0.1493(2) -0.1574(2) 0.26738(16) 0.0349(9) Uani 1 1 d . .
H34A H 0.2079 -0.1737 0.2823 0.042(4) Uiso 1 1 calc R U
H34B H 0.1286 -0.2058 0.2374 0.042(4) Uiso 1 1 calc R U
H34C H 0.1134 -0.1601 0.2991 0.042(4) Uiso 1 1 calc R U
C35 C 0.11945(19) 0.4201(2) 0.26691(13) 0.0215(7) Uani 1 1 d . .
H35A H 0.1716 0.4613 0.2729 0.023(4) Uiso 1 1 calc R U
H35B H 0.0825 0.4378 0.2971 0.023(4) Uiso 1 1 calc R U
C36 C 0.0740(2) 0.4384(2) 0.20756(14) 0.0310(8) Uani 1 1 d . .
H36A H 0.1119 0.4229 0.1782 0.042(4) Uiso 1 1 calc R U
H36B H 0.0567 0.5089 0.2041 0.042(4) Uiso 1 1 calc R U
H36C H 0.0236 0.3955 0.2017 0.042(4) Uiso 1 1 calc R U
C37 C 0.40772(16) 0.3602(2) 0.53106(13) 0.0158(6) Uani 1 1 d . .
H37 H 0.4493 0.3349 0.5600 0.016(5) Uiso 1 1 calc R U
C38 C 0.40343(16) 0.4657(2) 0.52500(12) 0.0146(6) Uani 1 1 d . .
C39 C 0.35411(17) 0.5106(2) 0.47633(12) 0.0152(6) Uani 1 1 d . .
C40 C 0.45608(17) 0.5196(2) 0.57019(13) 0.0170(6) Uani 1 1 d . .
C41 C 0.50643(17) 0.6714(2) 0.61272(13) 0.0184(6) Uani 1 1 d . .
H41A H 0.5672 0.6566 0.6108 0.015(4) Uiso 1 1 calc R U
H41B H 0.4911 0.6496 0.6510 0.015(4) Uiso 1 1 calc R U
C42 C 0.48980(19) 0.7815(2) 0.60430(14) 0.0238(7) Uani 1 1 d . .
H42A H 0.5061 0.8023 0.5666 0.034(4) Uiso 1 1 calc R U
H42B H 0.5231 0.8192 0.6351 0.034(4) Uiso 1 1 calc R U
H42C H 0.4293 0.7950 0.6057 0.034(4) Uiso 1 1 calc R U
C43 C 0.31947(18) 0.6498(2) 0.41569(13) 0.0197(7) Uani 1 1 d . .
H43A H 0.2580 0.6354 0.4132 0.015(4) Uiso 1 1 calc R U
H43B H 0.3423 0.6194 0.3817 0.015(4) Uiso 1 1 calc R U
C44 C 0.3347(2) 0.7609(2) 0.41701(14) 0.0270(8) Uani 1 1 d . .
H44A H 0.3105 0.7902 0.4502 0.034(4) Uiso 1 1 calc R U
H44B H 0.3077 0.7911 0.3811 0.034(4) Uiso 1 1 calc R U
H44C H 0.3958 0.7740 0.4205 0.034(4) Uiso 1 1 calc R U
H91 H 0.052(2) 0.182(3) 0.1935(17) 0.050(12) Uiso 1 1 d . .
H92 H -0.003(2) 0.133(3) 0.1571(16) 0.043(12) Uiso 1 1 d . .
H181 H 0.130(3) 0.331(3) 0.471(2) 0.060(16) Uiso 1 1 d . .
H182 H 0.175(2) 0.387(3) 0.5122(16) 0.045(12) Uiso 1 1 d . .

loop_
_atom_site_aniso_label
_atom_site_aniso_U_11
_atom_site_aniso_U_22
_atom_site_aniso_U_33
_atom_site_aniso_U_23
_atom_site_aniso_U_13
_atom_site_aniso_U_12
Zn1 0.01914(16) 0.01917(18) 0.0145(2) -0.00062(15) -0.00402(14) -0.00174(14)
Zn2 0.01748(16) 0.01570(17) 0.0139(2) 0.00004(15) -0.00375(13) -0.00106(14)
O1 0.0231(11) 0.0623(17) 0.0169(15) -0.0154(12) -0.0079(10) 0.0097(11)
O2 0.0485(15) 0.0382(15) 0.0226(14) -0.0154(12) 0.0046(11) -0.0115(12)
O3 0.0285(11) 0.0267(13) 0.0180(13) -0.0011(10) -0.0076(9) -0.0037(9)
O4 0.0287(11) 0.0359(14) 0.0148(13) 0.0031(10) -0.0068(9) -0.0020(10)
O5 0.0305(11) 0.0222(12) 0.0175(13) 0.0027(10) -0.0093(10) -0.0052(9)
O6 0.0255(10) 0.0190(10) 0.0147(12) -0.0010(9) -0.0022(9) -0.0015(9)
O7 0.0256(11) 0.0218(11) 0.0156(13) 0.0037(9) -0.0082(9) -0.0058(9)
O8 0.0255(11) 0.0195(11) 0.0152(12) 0.0041(9) -0.0038(9) -0.0021(9)
O9 0.0194(11) 0.0186(12) 0.0191(14) -0.0041(10) -0.0031(9) -0.0014(9)
O10 0.0256(11) 0.0369(13) 0.0109(13) -0.0032(10) -0.0046(9) 0.0039(10)
O11 0.0286(11) 0.0225(12) 0.0194(13) -0.0071(10) -0.0063(9) -0.0017(9)
O12 0.0283(11) 0.0182(11) 0.0163(13) 0.0005(9) -0.0064(9) -0.0007(9)
O13 0.0267(11) 0.0228(12) 0.0135(12) 0.0007(9) -0.0052(9) 0.0034(9)
O14 0.0218(10) 0.0182(11) 0.0175(13) 0.0021(9) -0.0081(9) -0.0025(9)
O15 0.0219(10) 0.0139(10) 0.0135(12) -0.0021(9) -0.0038(8) -0.0014(8)
O16 0.0238(10) 0.0183(11) 0.0158(12) 0.0003(9) -0.0059(9) -0.0038(9)
O17 0.0228(10) 0.0141(10) 0.0121(12) 0.0020(8) -0.0039(8) 0.0006(8)
O18 0.0201(11) 0.0239(12) 0.0159(14) -0.0030(11) -0.0040(9) -0.0024(10)
N1 0.0215(12) 0.0232(14) 0.0123(15) -0.0010(11) -0.0008(10) -0.0012(10)
N2 0.0184(11) 0.0173(13) 0.0129(14) -0.0002(10) -0.0014(10) 0.0001(10)
N3 0.0194(11) 0.0162(12) 0.0112(14) -0.0015(11) -0.0045(10) -0.0012(10)
N4 0.0182(11) 0.0125(12) 0.0126(14) 0.0011(10) -0.0006(10) 0.0000(9)
C1 0.0230(14) 0.0217(16) 0.0136(18) 0.0008(13) 0.0014(12) -0.0023(12)
C2 0.0366(18) 0.0227(17) 0.0181(19) -0.0025(14) -0.0030(14) -0.0021(14)
C3 0.044(2) 0.0173(17) 0.025(2) 0.0014(14) -0.0020(16) 0.0049(14)
C4 0.0372(18) 0.0263(18) 0.016(2) 0.0028(15) -0.0041(14) 0.0054(14)
C5 0.0254(15) 0.0228(16) 0.0153(18) -0.0022(14) -0.0020(12) 0.0016(13)
C6 0.0196(14) 0.0171(15) 0.0167(18) 0.0011(13) 0.0010(12) 0.0005(11)
C7 0.0204(14) 0.0231(16) 0.0165(19) -0.0049(14) 0.0033(13) -0.0017(12)
C8 0.0188(14) 0.0328(18) 0.0148(18) -0.0057(15) 0.0017(12) -0.0027(13)
C9 0.0179(14) 0.0343(19) 0.0151(19) 0.0005(15) -0.0008(13) -0.0060(13)
C10 0.0152(14) 0.043(2) 0.025(2) -0.0106(17) 0.0042(14) -0.0020(14)
C11 0.063(3) 0.043(2) 0.040(3) -0.027(2) 0.006(2) -0.016(2)
C12 0.147(6) 0.070(4) 0.054(4) -0.018(3) 0.001(4) -0.029(4)
C13 0.0290(17) 0.041(2) 0.020(2) 0.0066(16) -0.0074(14) -0.0068(15)
C14 0.0358(19) 0.053(2) 0.024(2) 0.0143(18) -0.0126(16) -0.0095(17)
C15 0.0155(13) 0.0249(16) 0.0111(17) -0.0001(13) -0.0014(12) -0.0002(12)
C16 0.0178(13) 0.0168(15) 0.0127(17) -0.0002(12) -0.0009(12) -0.0039(11)
C17 0.0201(14) 0.0187(15) 0.0172(18) 0.0011(13) 0.0035(12) -0.0045(12)
C18 0.0177(13) 0.0210(16) 0.0153(18) -0.0010(13) 0.0030(12) -0.0030(12)
C19 0.0297(16) 0.0201(16) 0.0161(18) -0.0064(13) -0.0020(13) -0.0048(13)
C20 0.0370(18) 0.0215(17) 0.030(2) -0.0044(15) 0.0011(15) -0.0019(14)
C21 0.0226(14) 0.0249(16) 0.0129(17) 0.0054(14) -0.0073(12) -0.0021(13)
C22 0.0376(18) 0.0225(17) 0.021(2) 0.0036(15) 0.0050(15) 0.0031(14)
C23 0.0182(14) 0.0174(15) 0.0122(17) -0.0008(12) -0.0003(12) -0.0019(11)
C24 0.0297(16) 0.0187(15) 0.0160(18) -0.0010(13) -0.0045(13) -0.0033(13)
C25 0.0353(18) 0.0158(15) 0.025(2) 0.0013(14) -0.0072(15) 0.0023(13)
C26 0.0273(16) 0.0200(16) 0.0170(19) 0.0023(14) -0.0059(13) 0.0028(13)
C27 0.0195(14) 0.0204(15) 0.0149(18) -0.0023(13) -0.0029(12) -0.0017(12)
C28 0.0165(13) 0.0156(15) 0.0126(17) 0.0007(12) 0.0003(11) 0.0002(11)
C29 0.0189(14) 0.0173(15) 0.0169(19) 0.0008(13) -0.0006(12) 0.0007(12)
C30 0.0186(13) 0.0203(15) 0.0130(17) -0.0021(13) -0.0014(11) -0.0016(12)
C31 0.0183(14) 0.0262(17) 0.0136(18) 0.0034(14) 0.0008(12) -0.0009(12)
C32 0.0146(13) 0.0263(17) 0.020(2) -0.0050(14) 0.0008(12) 0.0009(12)
C33 0.0291(17) 0.0299(18) 0.026(2) -0.0120(16) -0.0076(14) 0.0017(14)
C34 0.0383(19) 0.028(2) 0.037(2) -0.0132(17) -0.0045(16) 0.0002(15)
C35 0.0266(15) 0.0197(16) 0.0174(19) 0.0038(13) -0.0016(13) 0.0020(13)
C36 0.0401(19) 0.0284(18) 0.023(2) 0.0060(15) -0.0054(15) 0.0030(15)
C37 0.0132(13) 0.0205(15) 0.0136(17) 0.0026(13) 0.0016(12) 0.0006(11)
C38 0.0134(12) 0.0192(15) 0.0105(17) 0.0001(12) -0.0014(11) -0.0019(11)
C39 0.0194(14) 0.0131(14) 0.0136(17) 0.0010(12) 0.0048(12) -0.0010(11)
C40 0.0166(13) 0.0204(15) 0.0144(17) 0.0007(13) 0.0034(12) -0.0031(12)
C41 0.0204(13) 0.0192(15) 0.0145(17) -0.0014(13) -0.0039(12) -0.0027(12)
C42 0.0286(16) 0.0204(16) 0.022(2) -0.0015(14) 0.0014(14) -0.0001(13)
C43 0.0279(15) 0.0187(16) 0.0111(17) 0.0053(13) -0.0035(12) -0.0008(12)
C44 0.0386(18) 0.0181(16) 0.022(2) 0.0064(14) -0.0047(15) -0.0014(14)

loop_
_atom_type_symbol
_atom_type_description
_atom_type_scat_dispersion_real
_atom_type_scat_dispersion_imag
_atom_type_scat_source
C C 0.0033 0.0016 'International Tables Vol C Tables 4.2.6.8 and 6.1.1.4'
H H 0.0000 0.0000 'International Tables Vol C Tables 4.2.6.8 and 6.1.1.4'
N N 0.0061 0.0033 'International Tables Vol C Tables 4.2.6.8 and 6.1.1.4'
O O 0.0106 0.0060 'International Tables Vol C Tables 4.2.6.8 and 6.1.1.4'
Zn Zn 0.2839 1.4301 'International Tables Vol C Tables 4.2.6.8 and 6.1.1.4'

loop_
_geom_angle_atom_site_label_1
_geom_angle_atom_site_label_2
_geom_angle_atom_site_label_3
_geom_angle
O7 Zn1 O3 90.95(8)
O7 Zn1 N1 151.51(9)
O3 Zn1 N1 88.28(9)
O7 Zn1 O9 101.49(9)
O3 Zn1 O9 105.12(9)
N1 Zn1 O9 106.19(9)
O7 Zn1 N2 87.60(8)
O3 Zn1 N2 155.08(9)
N1 Zn1 N2 81.38(9)
O9 Zn1 N2 99.54(9)
O16 Zn2 O18 103.81(9)
O16 Zn2 O12 89.69(8)
O18 Zn2 O12 103.79(9)
O16 Zn2 N3 146.82(9)
O18 Zn2 N3 108.78(9)
O12 Zn2 N3 88.53(9)
O16 Zn2 N4 87.51(8)
O18 Zn2 N4 99.08(9)
O12 Zn2 N4 156.97(9)
N3 Zn2 N4 81.49(9)
C10 O2 C11 114.3(3)
C9 O3 Zn1 129.7(2)
C9 O4 C13 116.4(2)
C18 O6 C19 114.7(2)
C17 O7 Zn1 130.4(2)
C17 O8 C21 116.1(2)
Zn1 O9 H91 122(3)
Zn1 O9 H92 107(2)
H91 O9 H92 105(3)
C32 O11 C33 115.0(2)
C31 O12 Zn2 130.03(19)
C31 O13 C35 116.4(2)
C40 O15 C41 114.8(2)
C39 O16 Zn2 129.60(18)
C39 O17 C43 115.1(2)
Zn2 O18 H181 104(4)
Zn2 O18 H182 108(2)
H181 O18 H182 115(4)
C7 N1 C1 121.4(3)
C7 N1 Zn1 126.5(2)
C1 N1 Zn1 112.11(19)
C15 N2 C6 122.0(3)
C15 N2 Zn1 125.9(2)
C6 N2 Zn1 112.01(18)
C29 N3 C23 122.2(2)
C29 N3 Zn2 126.4(2)
C23 N3 Zn2 111.40(18)
C37 N4 C28 122.6(2)
C37 N4 Zn2 125.91(19)
C28 N4 Zn2 111.51(18)
C2 C1 N1 125.0(3)
C2 C1 C6 119.1(3)
N1 C1 C6 115.9(3)
C3 C2 C1 120.9(3)
C3 C2 H2 119.5
C1 C2 H2 119.5
C2 C3 C4 119.9(3)
C2 C3 H3 120.0
C4 C3 H3 120.0
C5 C4 C3 120.5(3)
C5 C4 H4 119.7
C3 C4 H4 119.7
C4 C5 C6 120.4(3)
C4 C5 H5 119.8
C6 C5 H5 119.8
C5 C6 N2 125.5(3)
C5 C6 C1 119.1(3)
N2 C6 C1 115.4(3)
N1 C7 C8 126.8(3)
N1 C7 H7 116.6
C8 C7 H7 116.6
C7 C8 C9 121.9(3)
C7 C8 C10 117.4(3)
C9 C8 C10 120.6(3)
O3 C9 O4 118.4(3)
O3 C9 C8 125.5(3)
O4 C9 C8 116.1(3)
O1 C10 O2 121.1(3)
O1 C10 C8 126.9(3)
O2 C10 C8 112.0(3)
C12 C11 O2 109.7(4)
C12 C11 H11A 109.7
O2 C11 H11A 109.7
C12 C11 H11B 109.7
O2 C11 H11B 109.7
H11A C11 H11B 108.2
C11 C12 H12A 109.5
C11 C12 H12B 109.5
H12A C12 H12B 109.5
C11 C12 H12C 109.5
H12A C12 H12C 109.5
H12B C12 H12C 109.5
O4 C13 C14 106.2(3)
O4 C13 H13A 110.5
C14 C13 H13A 110.5
O4 C13 H13B 110.5
C14 C13 H13B 110.5
H13A C13 H13B 108.7
C13 C14 H14A 109.5
C13 C14 H14B 109.5
H14A C14 H14B 109.5
C13 C14 H14C 109.5
H14A C14 H14C 109.5
H14B C14 H14C 109.5
N2 C15 C16 127.5(3)
N2 C15 H15 116.2
C16 C15 H15 116.2
C15 C16 C17 121.1(3)
C15 C16 C18 113.3(3)
C17 C16 C18 125.7(3)
O7 C17 O8 118.4(3)
O7 C17 C16 125.3(3)
O8 C17 C16 116.3(3)
O5 C18 O6 120.2(3)
O5 C18 C16 123.7(3)
O6 C18 C16 116.0(3)
O6 C19 C20 107.1(2)
O6 C19 H19A 110.3
C20 C19 H19A 110.3
O6 C19 H19B 110.3
C20 C19 H19B 110.3
H19A C19 H19B 108.6
C19 C20 H20A 109.5
C19 C20 H20B 109.5
H20A C20 H20B 109.5
C19 C20 H20C 109.5
H20A C20 H20C 109.5
H20B C20 H20C 109.5
O8 C21 C22 106.1(2)
O8 C21 H21A 110.5
C22 C21 H21A 110.5
O8 C21 H21B 110.5
C22 C21 H21B 110.5
H21A C21 H21B 108.7
C21 C22 H22A 109.5
C21 C22 H22B 109.5
H22A C22 H22B 109.5
C21 C22 H22C 109.5
H22A C22 H22C 109.5
H22B C22 H22C 109.5
C24 C23 C28 119.1(3)
C24 C23 N3 124.8(3)
C28 C23 N3 116.1(2)
C25 C24 C23 120.7(3)
C25 C24 H24 119.7
C23 C24 H24 119.7
C24 C25 C26 120.1(3)
C24 C25 H25 119.9
C26 C25 H25 119.9
C27 C26 C25 120.1(3)
C27 C26 H26 119.9
C25 C26 H26 119.9
C26 C27 C28 120.6(3)
C26 C27 H27 119.7
C28 C27 H27 119.7
C27 C28 C23 119.4(3)
C27 C28 N4 125.2(3)
C23 C28 N4 115.4(3)
N3 C29 C30 127.5(3)
N3 C29 H29 116.2
C30 C29 H29 116.2
C29 C30 C31 121.7(3)
C29 C30 C32 118.0(3)
C31 C30 C32 120.3(3)
O12 C31 O13 118.4(3)
O12 C31 C30 125.6(3)
O13 C31 C30 115.9(3)
O10 C32 O11 120.7(3)
O10 C32 C30 126.8(3)
O11 C32 C30 112.5(3)
O11 C33 C34 106.9(3)
O11 C33 H33A 110.3
C34 C33 H33A 110.3
O11 C33 H33B 110.3
C34 C33 H33B 110.3
H33A C33 H33B 108.6
C33 C34 H34A 109.5
C33 C34 H34B 109.5
H34A C34 H34B 109.5
C33 C34 H34C 109.5
H34A C34 H34C 109.5
H34B C34 H34C 109.5
O13 C35 C36 106.8(2)
O13 C35 H35A 110.4
C36 C35 H35A 110.4
O13 C35 H35B 110.4
C36 C35 H35B 110.4
H35A C35 H35B 108.6
C35 C36 H36A 109.5
C35 C36 H36B 109.5
H36A C36 H36B 109.5
C35 C36 H36C 109.5
H36A C36 H36C 109.5
H36B C36 H36C 109.5
N4 C37 C38 127.0(3)
N4 C37 H37 116.5
C38 C37 H37 116.5
C37 C38 C39 120.7(3)
C37 C38 C40 113.7(3)
C39 C38 C40 125.5(3)
O16 C39 O17 117.3(3)
O16 C39 C38 125.5(3)
O17 C39 C38 117.2(3)
O14 C40 O15 120.0(3)
O14 C40 C38 123.8(3)
O15 C40 C38 116.2(3)
O15 C41 C42 106.9(2)
O15 C41 H41A 110.3
C42 C41 H41A 110.3
O15 C41 H41B 110.3
C42 C41 H41B 110.3
H41A C41 H41B 108.6
C41 C42 H42A 109.5
C41 C42 H42B 109.5
H42A C42 H42B 109.5
C41 C42 H42C 109.5
H42A C42 H42C 109.5
H42B C42 H42C 109.5
O17 C43 C44 106.6(2)
O17 C43 H43A 110.4
C44 C43 H43A 110.4
O17 C43 H43B 110.4
C44 C43 H43B 110.4
H43A C43 H43B 108.6
C43 C44 H44A 109.5
C43 C44 H44B 109.5
H44A C44 H44B 109.5
C43 C44 H44C 109.5
H44A C44 H44C 109.5
H44B C44 H44C 109.5

loop_
_geom_bond_atom_site_label_1
_geom_bond_atom_site_label_2
_geom_bond_distance
Zn1 O7 2.017(2)
Zn1 O3 2.020(2)
Zn1 N1 2.022(2)
Zn1 O9 2.026(2)
Zn1 N2 2.029(2)
Zn2 O16 1.9986(19)
Zn2 O18 2.020(2)
Zn2 O12 2.023(2)
Zn2 N3 2.024(2)
Zn2 N4 2.031(2)
O1 C10 1.215(4)
O2 C10 1.351(4)
O2 C11 1.452(4)
O3 C9 1.252(4)
O4 C9 1.336(4)
O4 C13 1.453(4)
O5 C18 1.221(3)
O6 C18 1.339(3)
O6 C19 1.454(3)
O7 C17 1.242(3)
O8 C17 1.340(3)
O8 C21 1.450(3)
O9 H91 0.84(4)
O9 H92 0.83(4)
O10 C32 1.218(4)
O11 C32 1.357(3)
O11 C33 1.453(3)
O12 C31 1.245(3)
O13 C31 1.344(3)
O13 C35 1.456(3)
O14 C40 1.238(3)
O15 C40 1.341(3)
O15 C41 1.452(3)
O16 C39 1.250(3)
O17 C39 1.342(3)
O17 C43 1.451(3)
O18 H181 0.71(4)
O18 H182 0.89(4)
N1 C7 1.314(4)
N1 C1 1.411(4)
N2 C15 1.310(3)
N2 C6 1.411(3)
N3 C29 1.305(4)
N3 C23 1.418(4)
N4 C37 1.307(3)
N4 C28 1.416(3)
C1 C2 1.393(4)
C1 C6 1.418(4)
C2 C3 1.379(4)
C2 H2 0.9500
C3 C4 1.386(4)
C3 H3 0.9500
C4 C5 1.380(4)
C4 H4 0.9500
C5 C6 1.397(4)
C5 H5 0.9500
C7 C8 1.412(4)
C7 H7 0.9500
C8 C9 1.435(4)
C8 C10 1.468(4)
C11 C12 1.391(6)
C11 H11A 0.9900
C11 H11B 0.9900
C12 H12A 0.9800
C12 H12B 0.9800
C12 H12C 0.9800
C13 C14 1.514(4)
C13 H13A 0.9900
C13 H13B 0.9900
C14 H14A 0.9800
C14 H14B 0.9800
C14 H14C 0.9800
C15 C16 1.410(4)
C15 H15 0.9500
C16 C17 1.443(4)
C16 C18 1.465(4)
C19 C20 1.501(4)
C19 H19A 0.9900
C19 H19B 0.9900
C20 H20A 0.9800
C20 H20B 0.9800
C20 H20C 0.9800
C21 C22 1.508(4)
C21 H21A 0.9900
C21 H21B 0.9900
C22 H22A 0.9800
C22 H22B 0.9800
C22 H22C 0.9800
C23 C24 1.385(4)
C23 C28 1.416(4)
C24 C25 1.383(4)
C24 H24 0.9500
C25 C26 1.384(4)
C25 H25 0.9500
C26 C27 1.378(4)
C26 H26 0.9500
C27 C28 1.388(4)
C27 H27 0.9500
C29 C30 1.414(4)
C29 H29 0.9500
C30 C31 1.440(4)
C30 C32 1.459(4)
C33 C34 1.506(4)
C33 H33A 0.9900
C33 H33B 0.9900
C34 H34A 0.9800
C34 H34B 0.9800
C34 H34C 0.9800
C35 C36 1.503(4)
C35 H35A 0.9900
C35 H35B 0.9900
C36 H36A 0.9800
C36 H36B 0.9800
C36 H36C 0.9800
C37 C38 1.415(4)
C37 H37 0.9500
C38 C39 1.433(4)
C38 C40 1.457(4)
C41 C42 1.501(4)
C41 H41A 0.9900
C41 H41B 0.9900
C42 H42A 0.9800
C42 H42B 0.9800
C42 H42C 0.9800
C43 C44 1.502(4)
C43 H43A 0.9900
C43 H43B 0.9900
C44 H44A 0.9800
C44 H44B 0.9800
C44 H44C 0.9800
